data_2224843
loop_
_publ_author_name
'Du, Zhen-Ting'
'Xu, Yan'
'Yu, Hong-Rui'
'Li, Yong'

_publ_section_title
;
 2,4-Dinitro-1-phenoxybenzene
;
_journal_coeditor_code BH2266
_journal_issue 2
_journal_name_full 'Acta Crystallographica Section E'
_journal_page_first o415
_journal_paper_doi 10.1107/S1600536810001911
_journal_volume 66
_journal_year 2010
_chemical_formula_iupac 'C12 H8 N2 O5'
_chemical_formula_moiety 'C12 H8 N2 O5'
_chemical_formula_sum 'C12 H8 N2 O5'
_chemical_formula_weight 260.20
_chemical_name_systematic 2,4-Dinitro-1-phenoxybenzene
_space_group_IT_number 62
_symmetry_cell_setting orthorhombic
_symmetry_space_group_name_Hall '-P 2ac 2n'
_symmetry_space_group_name_H-M 'P n m a'
_atom_sites_solution_hydrogens geom
_atom_sites_solution_primary direct
_atom_sites_solution_secondary difmap
_audit_creation_method SHELXL-97
_cell_angle_alpha 90.00
_cell_angle_beta 90.00
_cell_angle_gamma 90.00
_cell_formula_units_Z 4
_cell_length_a 21.012(13)
_cell_length_b 6.917(4)
_cell_length_c 8.211(5)
_cell_measurement_reflns_used 1105
_cell_measurement_temperature 298(2)
_cell_measurement_theta_max 21.444
_cell_measurement_theta_min 2.650
_cell_volume 1193.4(12)
_computing_cell_refinement 'SAINT (Siemens, 1996)'
_computing_data_collection 'SMART (Siemens, 1996)'
_computing_data_reduction 'SAINT (Siemens, 1996)'
_computing_molecular_graphics 'SHELXTL (Sheldrick, 2008)'
_computing_publication_material 'SHELXTL (Sheldrick, 2008)'
_computing_structure_refinement 'SHELXL97 (Sheldrick, 2008)'
_computing_structure_solution 'SHELXS97 (Sheldrick, 2008)'
_diffrn_ambient_temperature 298(2)
_diffrn_measured_fraction_theta_full 1.000
_diffrn_measured_fraction_theta_max 1.000
_diffrn_measurement_device_type 'Bruker SMART APEX CCD area-detector'
_diffrn_measurement_method '\f and \w scans'
_diffrn_radiation_monochromator graphite
_diffrn_radiation_source 'fine-focus sealed tube'
_diffrn_radiation_type MoK\a
_diffrn_radiation_wavelength 0.71073
_diffrn_reflns_av_R_equivalents 0.0693
_diffrn_reflns_av_sigmaI/netI 0.0365
_diffrn_reflns_limit_h_max 25
_diffrn_reflns_limit_h_min -23
_diffrn_reflns_limit_k_max 8
_diffrn_reflns_limit_k_min -8
_diffrn_reflns_limit_l_max 9
_diffrn_reflns_limit_l_min -5
_diffrn_reflns_number 5246
_diffrn_reflns_theta_full 25.01
_diffrn_reflns_theta_max 25.01
_diffrn_reflns_theta_min 1.94
_exptl_absorpt_coefficient_mu 0.116
_exptl_absorpt_correction_T_max 0.9498
_exptl_absorpt_correction_T_min 0.9445
_exptl_absorpt_correction_type multi-scan
_exptl_absorpt_process_details '(SADABS; Sheldrick, 1996)'
_exptl_crystal_colour red
_exptl_crystal_density_diffrn 1.448
_exptl_crystal_density_method 'not measured'
_exptl_crystal_description block
_exptl_crystal_F_000 536
_exptl_crystal_size_max 0.50
_exptl_crystal_size_mid 0.47
_exptl_crystal_size_min 0.45
_refine_diff_density_max 0.303
_refine_diff_density_min -0.199
_refine_ls_extinction_coef 0.023(6)
_refine_ls_extinction_expression Fc^*^=kFc[1+0.001xFc^2^\l^3^/sin(2\q)]^-1/4^
_refine_ls_extinction_method 'SHELXL97 (Sheldrick, 2008)'
_refine_ls_goodness_of_fit_ref 1.031
_refine_ls_hydrogen_treatment constr
_refine_ls_matrix_type full
_refine_ls_number_constraints 0
_refine_ls_number_parameters 117
_refine_ls_number_reflns 1150
_refine_ls_number_restraints 16
_refine_ls_restrained_S_all 1.138
_refine_ls_R_factor_all 0.1071
_refine_ls_R_factor_gt 0.0656
_refine_ls_shift/su_max 0.000
_refine_ls_shift/su_mean 0.000
_refine_ls_structure_factor_coef Fsqd
_refine_ls_weighting_details 'calc w=1/[\s^2^(Fo^2^)+(0.1048P)^2^+0.4983P] where P=(Fo^2^+2Fc^2^)/3'
_refine_ls_weighting_scheme calc
_refine_ls_wR_factor_gt 0.1779
_refine_ls_wR_factor_ref 0.2196
_reflns_number_gt 639
_reflns_number_total 1150
_reflns_threshold_expression I>2\s(I)
_cod_data_source_file bh2266.cif
_cod_data_source_block I
_cod_database_code 2224843
_cod_database_fobs_code 2224843

loop_
_symmetry_equiv_pos_as_xyz
'x, y, z'
'-x+1/2, -y, z+1/2'
'x+1/2, -y+1/2, -z+1/2'
'-x, y+1/2, -z'
'-x, -y, -z'
'x-1/2, y, -z-1/2'
'-x-1/2, y-1/2, z-1/2'
'x, -y-1/2, z'

loop_
_atom_site_type_symbol
_atom_site_label
_atom_site_fract_x
_atom_site_fract_y
_atom_site_fract_z
_atom_site_U_iso_or_equiv
_atom_site_adp_type
_atom_site_calc_flag
_atom_site_refinement_flags
_atom_site_occupancy
_atom_site_disorder_assembly
_atom_site_disorder_group
N N1 0.4600(2) 0.2500 0.9620(5) 0.0970(18) Uani d SDU 1 . .
N N2 0.5869(2) 0.2500 0.4695(6) 0.0782(13) Uani d S 1 . .
O O1 0.35033(13) 0.2500 0.7731(4) 0.0844(13) Uani d S 1 . .
O O2 0.4181(2) 0.3065(14) 1.0352(6) 0.120(3) Uani d PDU 0.50 . .
O O3 0.5041(3) 0.1576(11) 1.0291(7) 0.146(3) Uani d PDU 0.50 . .
O O4 0.63351(19) 0.2500 0.5549(6) 0.1135(17) Uani d S 1 . .
O O5 0.5895(2) 0.2500 0.3233(6) 0.1127(16) Uani d S 1 . .
C C1 0.4064(2) 0.2500 0.6926(6) 0.0600(13) Uani d S 1 . .
C C2 0.4620(2) 0.2500 0.7843(5) 0.0597(13) Uani d S 1 . .
C C3 0.5208(2) 0.2500 0.7124(6) 0.0641(13) Uani d S 1 . .
H H3 0.5577 0.2500 0.7752 0.077 Uiso calc SR 1 . .
C C4 0.5240(2) 0.2500 0.5464(6) 0.0590(12) Uani d S 1 . .
C C5 0.4704(2) 0.2500 0.4509(6) 0.0633(13) Uani d S 1 . .
H H5 0.4738 0.2500 0.3380 0.076 Uiso calc SR 1 . .
C C6 0.4115(2) 0.2500 0.5237(6) 0.0662(14) Uani d S 1 . .
H H6 0.3750 0.2500 0.4598 0.079 Uiso calc SR 1 . .
C C7 0.2935(2) 0.2500 0.6851(6) 0.0691(15) Uani d SD 1 . .
C C8 0.26597(18) 0.4227(7) 0.6495(5) 0.0960(14) Uani d D 1 . .
H H8 0.2854 0.5386 0.6781 0.115 Uiso calc R 1 . .
C C9 0.2084(2) 0.4202(10) 0.5698(6) 0.130(2) Uani d D 1 . .
H H9 0.1891 0.5362 0.5410 0.155 Uiso calc R 1 . .
C C10 0.1795(3) 0.2500 0.5328(9) 0.139(4) Uani d SD 1 . .
H H10 0.1400 0.2500 0.4820 0.167 Uiso calc SR 1 . .

loop_
_atom_site_aniso_label
_atom_site_aniso_U_11
_atom_site_aniso_U_22
_atom_site_aniso_U_33
_atom_site_aniso_U_12
_atom_site_aniso_U_13
_atom_site_aniso_U_23
N1 0.055(3) 0.182(5) 0.054(3) 0.000 -0.006(2) 0.000
N2 0.071(3) 0.089(3) 0.074(3) 0.000 0.015(3) 0.000
O1 0.053(2) 0.149(4) 0.0508(19) 0.000 -0.0026(16) 0.000
O2 0.089(3) 0.209(10) 0.062(3) 0.054(4) -0.001(2) -0.017(4)
O3 0.146(4) 0.223(8) 0.070(3) 0.075(5) -0.013(3) 0.022(4)
O4 0.061(2) 0.181(5) 0.099(3) 0.000 0.015(2) 0.000
O5 0.100(3) 0.161(4) 0.077(3) 0.000 0.030(2) 0.000
C1 0.052(3) 0.074(3) 0.054(3) 0.000 0.000(2) 0.000
C2 0.053(3) 0.076(3) 0.050(2) 0.000 -0.003(2) 0.000
C3 0.055(3) 0.076(3) 0.061(3) 0.000 -0.006(2) 0.000
C4 0.055(3) 0.057(3) 0.065(3) 0.000 0.008(2) 0.000
C5 0.074(3) 0.069(3) 0.047(3) 0.000 0.004(2) 0.000
C6 0.062(3) 0.082(3) 0.054(3) 0.000 -0.007(2) 0.000
C7 0.049(3) 0.110(4) 0.048(3) 0.000 0.000(2) 0.000
C8 0.085(3) 0.120(4) 0.083(3) 0.007(3) -0.004(2) 0.016(3)
C9 0.089(4) 0.209(7) 0.091(3) 0.044(4) -0.003(3) 0.042(4)
C10 0.055(4) 0.299(14) 0.063(4) 0.000 -0.006(3) 0.000

loop_
_atom_type_symbol
_atom_type_description
_atom_type_scat_dispersion_real
_atom_type_scat_dispersion_imag
_atom_type_scat_source
C C 0.0033 0.0016 'International Tables Vol C Tables 4.2.6.8 and 6.1.1.4'
H H 0.0000 0.0000 'International Tables Vol C Tables 4.2.6.8 and 6.1.1.4'
O O 0.0106 0.0060 'International Tables Vol C Tables 4.2.6.8 and 6.1.1.4'
N N 0.0061 0.0033 'International Tables Vol C Tables 4.2.6.8 and 6.1.1.4'

loop_
_geom_angle_atom_site_label_1
_geom_angle_atom_site_label_2
_geom_angle_atom_site_label_3
_geom_angle_site_symmetry_1
_geom_angle_site_symmetry_3
_geom_angle
_geom_angle_publ_flag
O2 N1 O3 8_565 . 99.5(6) ?
O2 N1 O3 . . 121.1(6) ?
O2 N1 O3 8_565 8_565 121.1(6) ?
O2 N1 O3 . 8_565 99.5(6) ?
O2 N1 C2 8_565 . 123.4(4) ?
O2 N1 C2 . . 123.4(4) ?
O3 N1 C2 . . 114.8(4) ?
O3 N1 C2 8_565 . 114.8(4) ?
O5 N2 O4 . . 123.1(5) ?
O5 N2 C4 . . 118.1(5) ?
O4 N2 C4 . . 118.8(5) ?
C1 O1 C7 . . 119.5(4) ?
O1 C1 C2 . . 117.9(4) ?
O1 C1 C6 . . 123.7(4) ?
C2 C1 C6 . . 118.4(4) ?
C3 C2 C1 . . 121.6(4) ?
C3 C2 N1 . . 117.1(4) ?
C1 C2 N1 . . 121.3(4) ?
C4 C3 C2 . . 118.3(4) ?
C4 C3 H3 . . 120.9 ?
C2 C3 H3 . . 120.9 ?
C3 C4 C5 . . 122.0(4) ?
C3 C4 N2 . . 118.3(4) ?
C5 C4 N2 . . 119.6(4) ?
C6 C5 C4 . . 119.4(4) ?
C6 C5 H5 . . 120.3 ?
C4 C5 H5 . . 120.3 ?
C5 C6 C1 . . 120.2(4) ?
C5 C6 H6 . . 119.9 ?
C1 C6 H6 . . 119.9 ?
C8 C7 C8 8_565 . 123.1(5) ?
C8 C7 O1 8_565 . 118.4(3) ?
C8 C7 O1 . . 118.4(3) ?
C7 C8 C9 . . 117.7(5) ?
C7 C8 H8 . . 121.1 ?
C9 C8 H8 . . 121.1 ?
C10 C9 C8 . . 120.7(6) ?
C10 C9 H9 . . 119.7 ?
C8 C9 H9 . . 119.7 ?
C9 C10 C9 . 8_565 120.0(7) ?
C9 C10 H10 . . 120.0 ?
C9 C10 H10 8_565 . 120.0 ?

loop_
_geom_bond_atom_site_label_1
_geom_bond_atom_site_label_2
_geom_bond_site_symmetry_2
_geom_bond_distance
_geom_bond_publ_flag
N1 O2 8_565 1.137(6) ?
N1 O2 . 1.137(6) ?
N1 O3 . 1.253(6) ?
N1 O3 8_565 1.253(6) ?
N1 C2 . 1.459(6) ?
N2 O5 . 1.202(6) ?
N2 O4 . 1.204(6) ?
N2 C4 . 1.465(6) ?
O1 C1 . 1.351(5) ?
O1 C7 . 1.397(5) ?
O2 O2 8_565 0.78(2) ?
O3 O3 8_565 1.278(15) ?
C1 C2 . 1.389(6) ?
C1 C6 . 1.391(6) ?
C2 C3 . 1.371(6) ?
C3 C4 . 1.365(6) ?
C3 H3 . 0.9300 ?
C4 C5 . 1.373(6) ?
C5 C6 . 1.373(6) ?
C5 H5 . 0.9300 ?
C6 H6 . 0.9300 ?
C7 C8 8_565 1.358(5) ?
C7 C8 . 1.358(5) ?
C8 C9 . 1.375(5) ?
C8 H8 . 0.9300 ?
C9 C10 . 1.360(6) ?
C9 H9 . 0.9300 ?
C10 C9 8_565 1.360(6) ?
C10 H10 . 0.9300 ?

loop_
_geom_hbond_atom_site_label_D
_geom_hbond_atom_site_label_H
_geom_hbond_atom_site_label_A
_geom_hbond_site_symmetry_A
_geom_hbond_distance_DH
_geom_hbond_distance_HA
_geom_hbond_distance_DA
_geom_hbond_angle_DHA
_geom_hbond_publ_flag
C5 H5 O3 1_554 0.93 2.69 3.593(8) 163.3 no
C9 H9 O2 2_564 0.93 2.50 3.274(8) 140.7 no
